data_1558846
loop_
_publ_author_name
'Avarvari, Narcis'
'Mroweh, Nabil'
'M\'ezi\`ere, C\'ecile'
'Allain, Magali'
'Auban-Senzier, Pascale'
'Canadell, Enric'

_publ_section_title
;
 Conservation of structural arrangements and 3:1 stoichiometry in a series
 of crystalline conductors of TMTTF, TMTSF, BEDT-TTF, and chiral
 DM-EDT-TTF with the oxo-bis[pentafluorotantalate(V)] dianion
;
_journal_name_full 'Chemical Science'
_journal_paper_doi 10.1039/D0SC03665J
_journal_year 2020
_chemical_formula_moiety '3(C10 H12 S4), F10 O Ta2'
_chemical_formula_sum 'C30 H36 F10 O S12 Ta2'
_chemical_formula_weight 1349.29
_space_group_IT_number 2
_space_group_name_Hall '-P 1'
_space_group_name_H-M_alt 'P -1'
_symmetry_cell_setting triclinic
_symmetry_Int_Tables_number 2
_symmetry_space_group_name_Hall '-P 1'
_symmetry_space_group_name_H-M 'P -1'
_atom_sites_solution_hydrogens geom
_atom_sites_solution_primary direct
_atom_sites_solution_secondary difmap
_audit_creation_date 2018-03-30T10:38:24-00:00
_audit_creation_method 'WinGX routine CIF_UPDATE'
_audit_update_record
;
2020-04-28 deposited with the CCDC.	2020-08-13 downloaded from the CCDC.
;
_cell_angle_alpha 86.153(7)
_cell_angle_beta 78.048(4)
_cell_angle_gamma 77.49(1)
_cell_formula_units_Z 1
_cell_length_a 7.8130(1)
_cell_length_b 10.960(1)
_cell_length_c 13.091(1)
_cell_measurement_reflns_used 7790
_cell_measurement_temperature 293(2)
_cell_measurement_theta_max 27.49
_cell_measurement_theta_min 3.634
_cell_volume 1070.36(14)
_computing_cell_refinement 'Dirax (Duisenberg, 1992)'
_computing_data_collection 'Collect (Hooft, 2008)'
_computing_data_reduction 'EvalCCD (Duisenberg et al., 2000)'
_computing_molecular_graphics 'DIAMOND 3.2k (Crystal Impact GbR, 2014)'
_computing_publication_material 'WinGX publication routines (Farrugia, 2012)'
_computing_structure_refinement 'SHELXL-2016/4 (Sheldrick, 2016)'
_computing_structure_solution 'SHELXS-2013/1 (Sheldrick, 2013)'
_diffrn_ambient_temperature 293(2)
_diffrn_detector_area_resol_mean 9
_diffrn_measured_fraction_theta_full 0.988
_diffrn_measured_fraction_theta_max 0.988
_diffrn_measurement_device_type KappaCCD
_diffrn_measurement_method '\w scans'
_diffrn_radiation_monochromator 'horizontally mounted graphite crystal'
_diffrn_radiation_type MoK\a
_diffrn_radiation_wavelength 0.71073
_diffrn_reflns_av_R_equivalents 0.0424
_diffrn_reflns_av_unetI/netI 0.0434
_diffrn_reflns_Laue_measured_fraction_full 0.988
_diffrn_reflns_Laue_measured_fraction_max 0.988
_diffrn_reflns_limit_h_max 10
_diffrn_reflns_limit_h_min -10
_diffrn_reflns_limit_k_max 14
_diffrn_reflns_limit_k_min -14
_diffrn_reflns_limit_l_max 16
_diffrn_reflns_limit_l_min -17
_diffrn_reflns_number 17008
_diffrn_reflns_point_group_measured_fraction_full 0.988
_diffrn_reflns_point_group_measured_fraction_max 0.988
_diffrn_reflns_theta_full 25.242
_diffrn_reflns_theta_max 27.49
_diffrn_reflns_theta_min 3.634
_exptl_absorpt_coefficient_mu 5.764
_exptl_absorpt_correction_T_max 0.473
_exptl_absorpt_correction_T_min 0.289
_exptl_absorpt_correction_type multi-scan
_exptl_absorpt_process_details
;
 '(SADABS (Sheldrick, Bruker, 2008))'
;
_exptl_crystal_colour black
_exptl_crystal_density_diffrn 2.093
_exptl_crystal_description prism
_exptl_crystal_F_000 652
_exptl_crystal_size_max 0.317
_exptl_crystal_size_mid 0.215
_exptl_crystal_size_min 0.13
_refine_diff_density_max 1.451
_refine_diff_density_min -1.868
_refine_diff_density_rms 0.323
_refine_ls_extinction_method none
_refine_ls_goodness_of_fit_ref 1.078
_refine_ls_hydrogen_treatment constr
_refine_ls_matrix_type full
_refine_ls_number_parameters 256
_refine_ls_number_reflns 4857
_refine_ls_number_restraints 0
_refine_ls_restrained_S_all 1.078
_refine_ls_R_factor_all 0.0561
_refine_ls_R_factor_gt 0.0367
_refine_ls_shift/su_max 0
_refine_ls_shift/su_mean 0
_refine_ls_structure_factor_coef Fsqd
_refine_ls_weighting_details 'w=1/[\s^2^(Fo^2^)+(0.0744P)^2^+3.8366P] where P=(Fo^2^+2Fc^2^)/3'
_refine_ls_weighting_scheme calc
_refine_ls_wR_factor_gt 0.1062
_refine_ls_wR_factor_ref 0.1277
_reflns_Friedel_coverage 0
_reflns_number_gt 4146
_reflns_number_total 4857
_reflns_threshold_expression 'I > 2\s(I)'
_cod_data_source_file d0sc03665j2.cif
_cod_data_source_block sad_CCDC1
_cod_original_cell_volume 1070.4(2)
_cod_database_code 1558846

loop_
_symmetry_equiv_pos_as_xyz
'x, y, z'
'-x, -y, -z'

loop_
_atom_site_label
_atom_site_type_symbol
_atom_site_fract_x
_atom_site_fract_y
_atom_site_fract_z
_atom_site_U_iso_or_equiv
_atom_site_adp_type
_atom_site_occupancy
_atom_site_site_symmetry_order
_atom_site_calc_flag
_atom_site_refinement_flags_posn
_atom_site_refinement_flags_adp
_atom_site_refinement_flags_occupancy
_atom_site_disorder_assembly
_atom_site_disorder_group
C1 C 0.3799(9) 0.8363(6) 0.4046(5) 0.0355(14) Uani 1 1 d . . . . .
C2 C 0.4449(9) 0.8240(6) 0.4946(5) 0.0351(13) Uani 1 1 d . . . . .
C3 C 0.3461(10) 0.8646(6) 0.2111(5) 0.0366(14) Uani 1 1 d . . . . .
C4 C 0.1778(9) 0.8756(7) 0.2664(5) 0.0357(14) Uani 1 1 d . . . . .
C5 C 0.6483(10) 0.8095(7) 0.6312(6) 0.0368(14) Uani 1 1 d . . . . .
C6 C 0.4810(9) 0.8205(7) 0.6872(5) 0.0364(14) Uani 1 1 d . . . . .
C7 C 0.3982(11) 0.8823(8) 0.0936(5) 0.0446(16) Uani 1 1 d . . . . .
H7A H 0.395325 0.807716 0.059982 0.067 Uiso 1 1 calc R U . . .
H7B H 0.516662 0.898749 0.075942 0.067 Uiso 1 1 calc R U . . .
H7C H 0.315431 0.951441 0.07054 0.067 Uiso 1 1 calc R U . . .
C8 C 0.0100(10) 0.9084(8) 0.2219(6) 0.0466(17) Uani 1 1 d . . . . .
H8A H -0.080695 0.96405 0.267834 0.07 Uiso 1 1 calc R U . . .
H8B H -0.031266 0.833516 0.214972 0.07 Uiso 1 1 calc R U . . .
H8C H 0.035027 0.94837 0.154556 0.07 Uiso 1 1 calc R U . . .
C9 C 0.8168(11) 0.8009(9) 0.6715(7) 0.0504(19) Uani 1 1 d . . . . .
H9A H 0.848197 0.881436 0.665278 0.076 Uiso 1 1 calc R U . . .
H9B H 0.911738 0.741753 0.631396 0.076 Uiso 1 1 calc R U . . .
H9C H 0.798493 0.773991 0.743495 0.076 Uiso 1 1 calc R U . . .
C10 C 0.4247(11) 0.8282(8) 0.8043(6) 0.0477(17) Uani 1 1 d . . . . .
H10A H 0.528201 0.803593 0.835477 0.071 Uiso 1 1 calc R U . . .
H10B H 0.343609 0.773337 0.829109 0.071 Uiso 1 1 calc R U . . .
H10C H 0.366338 0.91246 0.822754 0.071 Uiso 1 1 calc R U . . .
C11 C 0.4675(8) 0.5075(6) 0.4543(5) 0.0305(12) Uani 1 1 d . . . . .
C12 C 0.4321(9) 0.5230(6) 0.2616(5) 0.0326(13) Uani 1 1 d . . . . .
C13 C 0.2639(9) 0.5351(6) 0.3180(5) 0.0322(13) Uani 1 1 d . . . . .
C14 C 0.4868(11) 0.5281(8) 0.1451(5) 0.0412(16) Uani 1 1 d . . . . .
H14A H 0.385019 0.566365 0.115343 0.062 Uiso 1 1 calc R U . . .
H14B H 0.532484 0.444805 0.119672 0.062 Uiso 1 1 calc R U . . .
H14C H 0.577926 0.57633 0.12551 0.062 Uiso 1 1 calc R U . . .
C15 C 0.0932(10) 0.5569(8) 0.2771(6) 0.0426(16) Uani 1 1 d . . . . .
H15A H 0.003039 0.616599 0.319682 0.064 Uiso 1 1 calc R U . . .
H15B H 0.053751 0.479552 0.279086 0.064 Uiso 1 1 calc R U . . .
H15C H 0.11387 0.588516 0.206403 0.064 Uiso 1 1 calc R U . . .
O1 O 0 0.5 0 0.054(2) Uani 1 2 d S . P . .
F1 F 0.1805(7) 0.2910(6) -0.1081(4) 0.0652(15) Uani 1 1 d . . . . .
F2 F -0.1641(6) 0.3079(6) -0.0166(4) 0.0610(13) Uani 1 1 d . . . . .
F3 F 0.2572(6) 0.3332(6) 0.0757(4) 0.0637(14) Uani 1 1 d . . . . .
F4 F -0.0901(7) 0.3484(6) 0.1674(4) 0.0651(15) Uani 1 1 d . . . . .
F5 F 0.0952(11) 0.1503(6) 0.0569(7) 0.099(2) Uani 1 1 d . . . . .
S1 S 0.5189(2) 0.83139(17) 0.28194(13) 0.0365(4) Uani 1 1 d . . . . .
S2 S 0.1535(2) 0.85876(17) 0.40187(13) 0.0370(4) Uani 1 1 d . . . . .
S3 S 0.6721(2) 0.80625(18) 0.49472(13) 0.0394(4) Uani 1 1 d . . . . .
S4 S 0.3099(2) 0.82639(18) 0.61767(13) 0.0387(4) Uani 1 1 d . . . . .
S5 S 0.6023(2) 0.50343(17) 0.33245(12) 0.0332(3) Uani 1 1 d . . . . .
S6 S 0.24162(19) 0.52925(17) 0.45391(12) 0.0327(3) Uani 1 1 d . . . . .
TA1 Ta 0.04503(3) 0.32569(2) 0.02853(2) 0.03074(11) Uani 1 1 d . . . . .

loop_
_atom_site_aniso_label
_atom_site_aniso_U_11
_atom_site_aniso_U_22
_atom_site_aniso_U_33
_atom_site_aniso_U_23
_atom_site_aniso_U_13
_atom_site_aniso_U_12
C1 0.034(3) 0.033(3) 0.037(3) -0.004(3) -0.004(3) -0.004(3)
C2 0.035(3) 0.034(3) 0.034(3) 0.001(3) -0.005(3) -0.003(3)
C3 0.045(4) 0.034(3) 0.030(3) -0.002(3) -0.004(3) -0.009(3)
C4 0.037(3) 0.037(3) 0.030(3) -0.007(3) -0.008(3) 0.002(3)
C5 0.039(3) 0.037(4) 0.037(3) 0.000(3) -0.012(3) -0.011(3)
C6 0.042(3) 0.036(3) 0.032(3) 0.000(3) -0.008(3) -0.010(3)
C7 0.051(4) 0.047(4) 0.032(3) 0.002(3) -0.005(3) -0.007(3)
C8 0.042(4) 0.057(5) 0.039(4) -0.005(3) -0.013(3) 0.001(3)
C9 0.047(4) 0.058(5) 0.052(4) 0.010(4) -0.019(4) -0.019(4)
C10 0.048(4) 0.058(5) 0.035(4) 0.001(3) -0.007(3) -0.009(4)
C11 0.024(3) 0.035(3) 0.030(3) -0.002(2) -0.003(2) -0.003(2)
C12 0.031(3) 0.036(3) 0.032(3) -0.003(3) -0.004(2) -0.009(3)
C13 0.031(3) 0.033(3) 0.033(3) -0.004(3) -0.006(2) -0.007(2)
C14 0.048(4) 0.050(4) 0.026(3) 0.005(3) -0.008(3) -0.012(3)
C15 0.040(4) 0.054(5) 0.038(4) 0.006(3) -0.018(3) -0.011(3)
O1 0.056(5) 0.039(4) 0.066(5) 0.006(4) -0.014(4) -0.007(4)
F1 0.050(3) 0.099(4) 0.042(3) -0.022(3) 0.002(2) -0.009(3)
F2 0.043(2) 0.091(4) 0.057(3) -0.013(3) -0.014(2) -0.025(3)
F3 0.041(2) 0.095(4) 0.061(3) 0.002(3) -0.023(2) -0.014(3)
F4 0.054(3) 0.107(5) 0.035(2) -0.006(3) 0.000(2) -0.024(3)
F5 0.111(5) 0.037(3) 0.143(6) 0.026(3) -0.033(5) -0.005(3)
S1 0.0333(8) 0.0433(9) 0.0315(8) -0.0014(7) -0.0010(6) -0.0100(7)
S2 0.0311(7) 0.0439(9) 0.0308(8) -0.0045(7) -0.0008(6) -0.0008(7)
S3 0.0332(8) 0.0510(10) 0.0335(8) 0.0020(7) -0.0033(6) -0.0120(7)
S4 0.0318(8) 0.0499(10) 0.0307(8) -0.0042(7) -0.0025(6) -0.0028(7)
S5 0.0244(7) 0.0452(9) 0.0275(7) -0.0020(6) -0.0013(6) -0.0052(6)
S6 0.0228(7) 0.0446(9) 0.0291(7) 0.0002(6) -0.0025(6) -0.0064(6)
TA1 0.02815(15) 0.03247(17) 0.03033(17) -0.00030(10) -0.00563(10) -0.00383(10)

loop_
_atom_type_symbol
_atom_type_description
_atom_type_scat_dispersion_real
_atom_type_scat_dispersion_imag
_atom_type_scat_source
C C 0.003 0.002 'International Tables Vol C Tables 4.2.6.8 and 6.1.1.4'
H H 0 0 'International Tables Vol C Tables 4.2.6.8 and 6.1.1.4'
O O 0.011 0.006 'International Tables Vol C Tables 4.2.6.8 and 6.1.1.4'
F F 0.017 0.01 'International Tables Vol C Tables 4.2.6.8 and 6.1.1.4'
S S 0.125 0.123 'International Tables Vol C Tables 4.2.6.8 and 6.1.1.4'
Ta Ta -0.705 6.523 'International Tables Vol C Tables 4.2.6.8 and 6.1.1.4'

loop_
_geom_angle_atom_site_label_1
_geom_angle_atom_site_label_2
_geom_angle_atom_site_label_3
_geom_angle
_geom_angle_site_symmetry_1
_geom_angle_site_symmetry_3
_geom_angle_publ_flag
C2 C1 S1 122.2(5) . . ?
C2 C1 S2 123.5(5) . . ?
S1 C1 S2 114.3(4) . . ?
C1 C2 S4 123.2(5) . . ?
C1 C2 S3 122.4(5) . . ?
S4 C2 S3 114.4(4) . . ?
C4 C3 C7 125.7(7) . . ?
C4 C3 S1 116.9(5) . . ?
C7 C3 S1 117.4(5) . . ?
C3 C4 C8 125.7(6) . . ?
C3 C4 S2 116.6(5) . . ?
C8 C4 S2 117.7(5) . . ?
C6 C5 C9 127.6(7) . . ?
C6 C5 S3 116.2(5) . . ?
C9 C5 S3 116.2(5) . . ?
C5 C6 C10 126.6(7) . . ?
C5 C6 S4 117.1(5) . . ?
C10 C6 S4 116.3(5) . . ?
C3 C7 H7A 109.5 . . ?
C3 C7 H7B 109.5 . . ?
H7A C7 H7B 109.5 . . ?
C3 C7 H7C 109.5 . . ?
H7A C7 H7C 109.5 . . ?
H7B C7 H7C 109.5 . . ?
C4 C8 H8A 109.5 . . ?
C4 C8 H8B 109.5 . . ?
H8A C8 H8B 109.5 . . ?
C4 C8 H8C 109.5 . . ?
H8A C8 H8C 109.5 . . ?
H8B C8 H8C 109.5 . . ?
C5 C9 H9A 109.5 . . ?
C5 C9 H9B 109.5 . . ?
H9A C9 H9B 109.5 . . ?
C5 C9 H9C 109.5 . . ?
H9A C9 H9C 109.5 . . ?
H9B C9 H9C 109.5 . . ?
C6 C10 H10A 109.5 . . ?
C6 C10 H10B 109.5 . . ?
H10A C10 H10B 109.5 . . ?
C6 C10 H10C 109.5 . . ?
H10A C10 H10C 109.5 . . ?
H10B C10 H10C 109.5 . . ?
C11 C11 S5 123.3(6) 2_666 . ?
C11 C11 S6 122.1(6) 2_666 . ?
S5 C11 S6 114.6(4) . . ?
C13 C12 C14 126.9(6) . . ?
C13 C12 S5 116.3(5) . . ?
C14 C12 S5 116.8(5) . . ?
C12 C13 C15 127.3(6) . . ?
C12 C13 S6 116.3(5) . . ?
C15 C13 S6 116.3(5) . . ?
C12 C14 H14A 109.5 . . ?
C12 C14 H14B 109.5 . . ?
H14A C14 H14B 109.5 . . ?
C12 C14 H14C 109.5 . . ?
H14A C14 H14C 109.5 . . ?
H14B C14 H14C 109.5 . . ?
C13 C15 H15A 109.5 . . ?
C13 C15 H15B 109.5 . . ?
H15A C15 H15B 109.5 . . ?
C13 C15 H15C 109.5 . . ?
H15A C15 H15C 109.5 . . ?
H15B C15 H15C 109.5 . . ?
TA1 O1 TA1 179.999(14) . 2_565 ?
C1 S1 C3 95.8(3) . . ?
C1 S2 C4 96.3(3) . . ?
C2 S3 C5 96.0(3) . . ?
C2 S4 C6 96.0(3) . . ?
C11 S5 C12 96.6(3) . . ?
C11 S6 C13 96.1(3) . . ?
O1 TA1 F1 92.1(2) . . ?
O1 TA1 F2 92.22(19) . . ?
F1 TA1 F2 89.9(2) . . ?
O1 TA1 F5 178.9(2) . . ?
F1 TA1 F5 87.4(3) . . ?
F2 TA1 F5 88.8(3) . . ?
O1 TA1 F3 91.18(19) . . ?
F1 TA1 F3 90.1(2) . . ?
F2 TA1 F3 176.6(2) . . ?
F5 TA1 F3 87.8(3) . . ?
O1 TA1 F4 91.8(2) . . ?
F1 TA1 F4 176.0(2) . . ?
F2 TA1 F4 89.4(2) . . ?
F5 TA1 F4 88.7(3) . . ?
F3 TA1 F4 90.4(2) . . ?

loop_
_geom_bond_atom_site_label_1
_geom_bond_atom_site_label_2
_geom_bond_distance
_geom_bond_site_symmetry_2
_geom_bond_publ_flag
C1 C2 1.364(10) . ?
C1 S1 1.739(7) . ?
C1 S2 1.740(7) . ?
C2 S4 1.732(7) . ?
C2 S3 1.744(7) . ?
C3 C4 1.348(10) . ?
C3 C7 1.518(9) . ?
C3 S1 1.754(7) . ?
C4 C8 1.507(10) . ?
C4 S2 1.746(7) . ?
C5 C6 1.344(10) . ?
C5 C9 1.499(10) . ?
C5 S3 1.760(7) . ?
C6 C10 1.507(10) . ?
C6 S4 1.755(7) . ?
C7 H7A 0.96 . ?
C7 H7B 0.96 . ?
C7 H7C 0.96 . ?
C8 H8A 0.96 . ?
C8 H8B 0.96 . ?
C8 H8C 0.96 . ?
C9 H9A 0.96 . ?
C9 H9B 0.96 . ?
C9 H9C 0.96 . ?
C10 H10A 0.96 . ?
C10 H10B 0.96 . ?
C10 H10C 0.96 . ?
C11 C11 1.382(13) 2_666 ?
C11 S5 1.717(6) . ?
C11 S6 1.730(6) . ?
C12 C13 1.351(9) . ?
C12 C14 1.497(9) . ?
C12 S5 1.742(7) . ?
C13 C15 1.505(9) . ?
C13 S6 1.750(7) . ?
C14 H14A 0.96 . ?
C14 H14B 0.96 . ?
C14 H14C 0.96 . ?
C15 H15A 0.96 . ?
C15 H15B 0.96 . ?
C15 H15C 0.96 . ?
O1 TA1 1.8923(3) . ?
O1 TA1 1.8923(3) 2_565 ?
F1 TA1 1.896(5) . ?
F2 TA1 1.900(4) . ?
F3 TA1 1.905(5) . ?
F4 TA1 1.906(5) . ?
F5 TA1 1.903(6) . ?
